data_4309423
loop_
_publ_author_name
'Yuichi Shimazaki'
'Minoru Tashiro'
'Takeshi Motoyama'
'Satoshi Iwatsuki'
'Tatsuo Yajima'
'Yasuo Nakabayashi'
'Yoshinori Naruta'
'Osamu Yamauchi'

_publ_section_title
;
Cyclopalladation of the Indole Ring in Palladium(II) Complexes of
2N1O-Donor Ligands and Its Dependence on the O-Donor Properties
;
_journal_name_full 'Inorganic Chemistry'
_journal_page_first 6044
_journal_page_last 6051
_journal_paper_doi 10.1021/ic0504801
_journal_volume 44
_journal_year 2005
_chemical_formula_moiety 'C24 H24 Cl N3 O2 Pd '
_chemical_formula_sum 'C24 H24 Cl N3 O2 Pd'
_chemical_formula_weight 528.33
_space_group_IT_number 29
_symmetry_cell_setting orthorhombic
_symmetry_Int_Tables_number 29
_symmetry_space_group_name_Hall 'P 2c -2ac'
_symmetry_space_group_name_H-M 'P c a 21'
_cell_angle_alpha 90
_cell_angle_beta 90
_cell_angle_gamma 90
_cell_formula_units_Z 4
_cell_length_a 22.613(5)
_cell_length_b 5.311(1)
_cell_length_c 18.137(5)
_cell_measurement_reflns_used 18930
_cell_measurement_temperature 133.2
_cell_measurement_theta_max 27.5
_cell_measurement_theta_min 3.4
_cell_volume 2178.2(9)
_computing_cell_refinement PROCESS-AUTO
_computing_data_collection PROCESS-AUTO
_computing_data_reduction 'teXsan Ver. 1.11'
_computing_publication_material 'teXsan Ver. 1.11'
_computing_structure_refinement 'teXsan Ver. 1.10'
_computing_structure_solution SIR97
_diffrn_detector_area_resol_mean 10.00
_diffrn_measured_fraction_theta_full 0.9965
_diffrn_measured_fraction_theta_max 0.9965
_diffrn_measurement_device_type 'Rigaku RAXIS-RAPID Imaging Plate'
_diffrn_measurement_method \w
_diffrn_radiation_type 'Mo K\a'
_diffrn_radiation_wavelength 0.7107
_diffrn_reflns_av_R_equivalents 0.049
_diffrn_reflns_limit_h_max 28
_diffrn_reflns_limit_h_min -29
_diffrn_reflns_limit_k_max 6
_diffrn_reflns_limit_k_min -6
_diffrn_reflns_limit_l_max 23
_diffrn_reflns_limit_l_min -23
_diffrn_reflns_number 20852
_diffrn_reflns_theta_full 27.47
_diffrn_reflns_theta_max 27.47
_exptl_absorpt_coefficient_mu 1.002
_exptl_absorpt_correction_T_max 0.896
_exptl_absorpt_correction_T_min 0.731
_exptl_absorpt_correction_type psi-scan
_exptl_absorpt_process_details '(North, Phillips & Mathews, 1968)'
_exptl_crystal_colour brown
_exptl_crystal_density_diffrn 1.611
_exptl_crystal_density_method 'not measured'
_exptl_crystal_description prism
_exptl_crystal_size_max 0.150
_exptl_crystal_size_mid 0.120
_exptl_crystal_size_min 0.110
_refine_diff_density_max 1.06
_refine_diff_density_min -1.58
_refine_ls_abs_structure_details 'Flack H D (1983), Acta Cryst, A39, 876-881'
_refine_ls_abs_structure_Flack 0.02(2)
_refine_ls_extinction_method none
_refine_ls_goodness_of_fit_ref 1.318
_refine_ls_hydrogen_treatment noref
_refine_ls_number_parameters 281
_refine_ls_number_reflns 19528
_refine_ls_R_factor_gt 0.0528
_refine_ls_shift/su_max 0.0037
_refine_ls_structure_factor_coef Fsqd
_refine_ls_weighting_details 'w = 1/[\s^2^(Fo^2^) + (0.05000(Max(Fo^2^,0) + 2Fc^2^)/3)^2^]'
_refine_ls_weighting_scheme calc
_refine_ls_wR_factor_ref 0.1152
_reflns_number_gt 17220
_reflns_number_total 2562
_reflns_threshold_expression F^2^>2.0\s(F^2^)
_cod_data_source_file ic0504801si20050401_122756.cif
_cod_data_source_block SHIMAZAKI
_cod_original_cell_volume 2178.1(9)
_cod_original_sg_symbol_H-M 'P c a 21 '
_cod_original_formula_sum 'C24 H24 Cl N3 O2 Pd '
_cod_database_code 4309423
_refine_ls_number_friedel-pair 8959

loop_
_symmetry_equiv_pos_as_xyz
x,y,z
-x,-y,1/2+z
1/2-x,y,1/2+z
1/2+x,-y,z

loop_
_atom_site_label
_atom_site_type_symbol
_atom_site_fract_x
_atom_site_fract_y
_atom_site_fract_z
_atom_site_U_iso_or_equiv
_atom_site_adp_type
_atom_site_occupancy
_atom_site_calc_flag
_atom_site_refinement_flags
_atom_site_disorder_assembly
_atom_site_disorder_group
Pd(1) Pd -0.588234(6) -0.26583(3) 0.3884(4) 0.01428(4) Uani 1.00 d . . .
Cl(1) Cl -0.59615(3) 0.0285(1) 0.4822(4) 0.0220(2) Uani 1.00 d . . .
O(1) O -0.50069(7) -0.2373(3) 0.3953(4) 0.0197(4) Uani 1.00 d . . .
O(2) O -0.35340(8) -0.3793(3) 0.1543(4) 0.0279(5) Uani 1.00 d . . .
N(1) N -0.67624(8) -0.3167(3) 0.3769(4) 0.0138(5) Uani 1.00 d . . .
N(2) N -0.58538(8) -0.4997(3) 0.2984(4) 0.0143(5) Uani 1.00 d . . .
N(3) N -0.55916(10) 0.0095(4) 0.0127(4) 0.0231(6) Uani 1.00 d . . .
C(1) C -0.7194(1) -0.1667(4) 0.4044(4) 0.0187(6) Uani 1.00 d . . .
C(2) C -0.77820(9) -0.2052(4) 0.3862(5) 0.0234(6) Uani 1.00 d . . .
C(3) C -0.7929(1) -0.3939(5) 0.3367(4) 0.0205(6) Uani 1.00 d . . .
C(4) C -0.7482(1) -0.5461(4) 0.3083(4) 0.0195(6) Uani 1.00 d . . .
C(5) C -0.6904(1) -0.5054(4) 0.3302(4) 0.0180(6) Uani 1.00 d . . .
C(6) C -0.6387(1) -0.6642(4) 0.3064(4) 0.0173(6) Uani 1.00 d . . .
C(7) C -0.5290(1) -0.6516(4) 0.2983(4) 0.0167(6) Uani 1.00 d . . .
C(8) C -0.4767(1) -0.4805(4) 0.2858(4) 0.0166(6) Uani 1.00 d . . .
C(9) C -0.4673(1) -0.2811(4) 0.3336(4) 0.0158(6) Uani 1.00 d . . .
C(10) C -0.4198(1) -0.1146(4) 0.3191(4) 0.0186(6) Uani 1.00 d . . .
C(11) C -0.3833(1) -0.1507(5) 0.2587(4) 0.0179(7) Uani 1.00 d . . .
C(12) C -0.3931(1) -0.3553(4) 0.2107(4) 0.0179(6) Uani 1.00 d . . .
C(13) C -0.4405(1) -0.5175(4) 0.2244(4) 0.0160(6) Uani 1.00 d . . .
C(14) C -0.3647(1) -0.5715(5) 0.1017(4) 0.0299(8) Uani 1.00 d . . .
C(15) C -0.5913(1) -0.3346(4) 0.2309(4) 0.0152(6) Uani 1.00 d . . .
C(16) C -0.5919(1) -0.4665(4) 0.1556(4) 0.0187(6) Uani 1.00 d . . .
C(17) C -0.5912(1) -0.2677(4) 0.0977(4) 0.0185(6) Uani 1.00 d . . .
C(18) C -0.5444(1) -0.1942(5) 0.0553(4) 0.0203(7) Uani 1.00 d . . .
C(19) C -0.6169(1) 0.0752(5) 0.0272(4) 0.0183(7) Uani 1.00 d . . .
C(20) C -0.6517(1) 0.2698(4) -0.0019(4) 0.0210(6) Uani 1.00 d . . .
C(21) C -0.7088(1) 0.2891(4) 0.0245(4) 0.0226(7) Uani 1.00 d . . .
C(22) C -0.7321(1) 0.1205(5) 0.0768(4) 0.0231(7) Uani 1.00 d . . .
C(23) C -0.6978(1) -0.0719(4) 0.1049(4) 0.0213(7) Uani 1.00 d . . .
C(24) C -0.6394(1) -0.0971(4) 0.0807(4) 0.0160(6) Uani 1.00 d . . .
H(1) H -0.7092 -0.0301 0.4364 0.0221 Uiso 1.00 calc . . .
H(2) H -0.8079 -0.0998 0.4067 0.0274 Uiso 1.00 calc . . .
H(3) H -0.8333 -0.4200 0.3222 0.0267 Uiso 1.00 calc . . .
H(4) H -0.7569 -0.6787 0.2733 0.0230 Uiso 1.00 calc . . .
H(5) H -0.6471 -0.7424 0.2599 0.0208 Uiso 1.00 calc . . .
H(6) H -0.6315 -0.7910 0.3420 0.0208 Uiso 1.00 calc . . .
H(7) H -0.5248 -0.7377 0.3442 0.0219 Uiso 1.00 calc . . .
H(8) H -0.5307 -0.7744 0.2596 0.0219 Uiso 1.00 calc . . .
H(9) H -0.4126 0.0224 0.3521 0.0222 Uiso 1.00 calc . . .
H(10) H -0.3514 -0.0340 0.2484 0.0213 Uiso 1.00 calc . . .
H(11) H -0.4480 -0.6549 0.1910 0.0204 Uiso 1.00 calc . . .
H(12) H -0.4016 -0.5404 0.0779 0.0370 Uiso 1.00 calc . . .
H(13) H -0.3341 -0.5699 0.0649 0.0370 Uiso 1.00 calc . . .
H(14) H -0.3655 -0.7311 0.1245 0.0370 Uiso 1.00 calc . . .
H(15) H -0.6277 -0.2444 0.2346 0.0189 Uiso 1.00 calc . . .
H(16) H -0.5594 -0.2193 0.2307 0.0189 Uiso 1.00 calc . . .
H(17) H -0.5574 -0.5708 0.1508 0.0233 Uiso 1.00 calc . . .
H(18) H -0.6260 -0.5692 0.1507 0.0233 Uiso 1.00 calc . . .
H(19) H -0.5065 -0.2729 0.0546 0.0252 Uiso 1.00 calc . . .
H(20) H -0.5331 0.0898 -0.0218 0.0279 Uiso 1.00 calc . . .
H(21) H -0.6364 0.3853 -0.0381 0.0247 Uiso 1.00 calc . . .
H(22) H -0.7338 0.4203 0.0054 0.0275 Uiso 1.00 calc . . .
H(23) H -0.7717 0.1400 0.0936 0.0293 Uiso 1.00 calc . . .
H(24) H -0.7142 -0.1861 0.1402 0.0257 Uiso 1.00 calc . . .

loop_
_atom_site_aniso_label
_atom_site_aniso_U_11
_atom_site_aniso_U_22
_atom_site_aniso_U_33
_atom_site_aniso_U_12
_atom_site_aniso_U_13
_atom_site_aniso_U_23
Pd(1) 0.01418(7) 0.01725(8) 0.01139(7) -0.00161(6) 0.0000(1) -0.0002(1)
Cl(1) 0.0190(3) 0.0312(3) 0.0158(3) -0.0016(2) 0.0007(3) -0.0068(2)
O(1) 0.0171(7) 0.0297(7) 0.012(1) -0.0064(6) 0.0011(10) -0.0067(8)
O(2) 0.021(1) 0.0331(10) 0.029(1) -0.0056(8) 0.0120(9) -0.0083(8)
N(1) 0.0144(9) 0.0168(8) 0.010(1) -0.0036(6) 0.0000(8) 0.0036(7)
N(2) 0.0121(10) 0.0148(9) 0.016(1) -0.0015(7) -0.0012(8) -0.0007(7)
N(3) 0.021(1) 0.034(1) 0.015(1) -0.0047(9) 0.0026(9) 0.0059(9)
C(1) 0.024(1) 0.020(1) 0.012(2) -0.0015(9) 0.0043(9) -0.0004(8)
C(2) 0.018(1) 0.025(1) 0.027(1) 0.0039(8) 0.001(2) 0.005(2)
C(3) 0.016(1) 0.026(1) 0.019(1) -0.0026(9) -0.004(1) 0.0011(9)
C(4) 0.014(1) 0.019(1) 0.026(1) -0.0031(9) -0.001(1) -0.0017(10)
C(5) 0.020(1) 0.018(1) 0.017(1) -0.0035(9) 0.0036(10) 0.0023(9)
C(6) 0.016(1) 0.017(1) 0.019(1) -0.0034(8) 0.001(1) 0.0010(9)
C(7) 0.013(1) 0.017(1) 0.020(1) -0.0005(8) 0.000(1) 0.0020(9)
C(8) 0.015(1) 0.019(1) 0.015(1) 0.0021(9) -0.0033(9) 0.0046(9)
C(9) 0.014(1) 0.021(1) 0.013(1) 0.0038(9) -0.0009(9) 0.0049(9)
C(10) 0.014(1) 0.019(1) 0.023(1) -0.0019(9) -0.0049(10) 0.0011(9)
C(11) 0.012(1) 0.020(1) 0.022(1) -0.0008(10) -0.0000(10) 0.0040(10)
C(12) 0.012(1) 0.022(1) 0.019(1) 0.0018(9) -0.0004(10) 0.0010(9)
C(13) 0.017(1) 0.016(1) 0.014(1) 0.0019(8) -0.0016(9) 0.0010(8)
C(14) 0.025(2) 0.042(2) 0.022(2) -0.006(1) 0.010(1) -0.006(1)
C(15) 0.018(1) 0.0153(10) 0.013(1) -0.0020(9) -0.0001(10) 0.0006(8)
C(16) 0.022(1) 0.018(1) 0.016(1) -0.0036(10) -0.001(1) -0.0006(8)
C(17) 0.018(1) 0.024(1) 0.013(1) 0.0029(9) -0.0026(9) -0.0001(9)
C(18) 0.019(1) 0.029(1) 0.013(1) 0.0015(10) 0.0038(10) 0.0023(9)
C(19) 0.021(1) 0.023(1) 0.010(1) -0.002(1) -0.0015(10) 0.0006(9)
C(20) 0.025(1) 0.021(1) 0.017(1) -0.0028(10) -0.0001(10) 0.0015(9)
C(21) 0.022(1) 0.020(1) 0.026(1) 0.0057(10) -0.005(1) -0.0021(9)
C(22) 0.014(1) 0.031(1) 0.025(2) 0.0045(10) 0.005(1) -0.002(1)
C(23) 0.018(1) 0.024(1) 0.022(1) -0.0041(9) 0.001(1) -0.0002(10)
C(24) 0.019(1) 0.017(1) 0.012(1) -0.0019(9) 0.0006(9) -0.0027(8)

loop_
_atom_type_symbol
_atom_type_description
_atom_type_scat_dispersion_real
_atom_type_scat_dispersion_imag
_atom_type_scat_source
C C 0.003 0.002
;International Tables for Crystallography
(1992, Vol. C, Tables 4.2.6.8 and 6.1.1.1)
;
H H 0.000 0.000
;International Tables for Crystallography
(1992, Vol. C, Table 6.1.1.2)
;
O O 0.011 0.006
;International Tables for Crystallography
(1992, Vol. C, Tables 4.2.6.8 and 6.1.1.1)
;
N N 0.006 0.003
;International Tables for Crystallography
(1992, Vol. C, Tables 4.2.6.8 and 6.1.1.1)
;
Pd Pd -0.999 1.007
;International Tables for Crystallography
(1992, Vol. C, Tables 4.2.6.8 and 6.1.1.1)
;
Cl Cl 0.148 0.159
;International Tables for Crystallography
(1992, Vol. C, Tables 4.2.6.8 and 6.1.1.1)
;

loop_
_geom_angle_atom_site_label_1
_geom_angle_atom_site_label_2
_geom_angle_atom_site_label_3
_geom_angle
_geom_angle_site_symmetry_1
_geom_angle_site_symmetry_2
_geom_angle_site_symmetry_3
_geom_angle_publ_flag
Cl(1) Pd(1) O(1) 88.81(8) . . . yes
Cl(1) Pd(1) N(1) 95.16(7) . . . yes
Cl(1) Pd(1) N(2) 174.09(7) . . . yes
O(1) Pd(1) N(1) 175.93(9) . . . yes
O(1) Pd(1) N(2) 93.73(10) . . . yes
N(1) Pd(1) N(2) 82.40(9) . . . yes
Pd(1) O(1) C(9) 118.9(2) . . . yes
C(12) O(2) C(14) 116.8(2) . . . yes
Pd(1) N(1) C(1) 126.4(2) . . . yes
Pd(1) N(1) C(5) 113.5(2) . . . yes
C(1) N(1) C(5) 119.7(2) . . . yes
Pd(1) N(2) C(6) 104.5(2) . . . yes
Pd(1) N(2) C(7) 110.6(2) . . . yes
Pd(1) N(2) C(15) 106.9(1) . . . yes
C(6) N(2) C(7) 111.7(2) . . . yes
C(6) N(2) C(15) 110.2(2) . . . yes
C(7) N(2) C(15) 112.5(2) . . . yes
C(18) N(3) C(19) 108.9(2) . . . yes
N(1) C(1) C(2) 121.1(3) . . . yes
C(1) C(2) C(3) 119.4(3) . . . yes
C(2) C(3) C(4) 119.1(3) . . . yes
C(3) C(4) C(5) 119.2(3) . . . yes
N(1) C(5) C(4) 121.4(3) . . . yes
N(1) C(5) C(6) 114.3(2) . . . yes
C(4) C(5) C(6) 124.4(2) . . . yes
N(2) C(6) C(5) 109.1(2) . . . yes
N(2) C(7) C(8) 109.9(2) . . . yes
C(7) C(8) C(9) 119.2(3) . . . yes
C(7) C(8) C(13) 119.7(2) . . . yes
C(9) C(8) C(13) 121.0(2) . . . yes
O(1) C(9) C(8) 123.8(2) . . . yes
O(1) C(9) C(10) 117.6(2) . . . yes
C(8) C(9) C(10) 118.6(3) . . . yes
C(9) C(10) C(11) 120.8(3) . . . yes
C(10) C(11) C(12) 120.2(3) . . . yes
O(2) C(12) C(11) 115.6(2) . . . yes
O(2) C(12) C(13) 125.4(3) . . . yes
C(11) C(12) C(13) 119.0(3) . . . yes
C(8) C(13) C(12) 120.4(3) . . . yes
N(2) C(15) C(16) 117.2(2) . . . yes
C(15) C(16) C(17) 107.7(2) . . . yes
C(16) C(17) C(18) 127.5(3) . . . yes
C(16) C(17) C(24) 125.8(3) . . . yes
C(18) C(17) C(24) 106.5(2) . . . yes
N(3) C(18) C(17) 110.8(3) . . . yes
N(3) C(19) C(20) 130.4(3) . . . yes
N(3) C(19) C(24) 107.8(2) . . . yes
C(20) C(19) C(24) 121.8(3) . . . yes
C(19) C(20) C(21) 116.7(3) . . . yes
C(20) C(21) C(22) 122.5(3) . . . yes
C(21) C(22) C(23) 120.6(3) . . . yes
C(22) C(23) C(24) 119.1(3) . . . yes
C(17) C(24) C(19) 106.0(2) . . . yes
C(17) C(24) C(23) 134.7(3) . . . yes
C(19) C(24) C(23) 119.3(3) . . . yes

loop_
_geom_bond_atom_site_label_1
_geom_bond_atom_site_label_2
_geom_bond_distance
_geom_bond_site_symmetry_1
_geom_bond_site_symmetry_2
_geom_bond_publ_flag
Pd(1) Cl(1) 2.317(1) . . yes
Pd(1) O(1) 1.989(2) . . yes
Pd(1) N(1) 2.019(2) . . yes
Pd(1) N(2) 2.052(3) . . yes
O(1) C(9) 1.371(4) . . yes
O(2) C(12) 1.366(4) . . yes
O(2) C(14) 1.420(4) . . yes
N(1) C(1) 1.356(4) . . yes
N(1) C(5) 1.351(4) . . yes
N(2) C(6) 1.496(3) . . yes
N(2) C(7) 1.508(3) . . yes
N(2) C(15) 1.512(4) . . yes
N(3) C(18) 1.370(4) . . yes
N(3) C(19) 1.376(4) . . yes
C(1) C(2) 1.385(4) . . yes
C(2) C(3) 1.386(5) . . yes
C(3) C(4) 1.391(4) . . yes
C(4) C(5) 1.383(4) . . yes
C(5) C(6) 1.505(4) . . yes
C(7) C(8) 1.508(4) . . yes
C(8) C(9) 1.385(4) . . yes
C(8) C(13) 1.398(4) . . yes
C(9) C(10) 1.416(4) . . yes
C(10) C(11) 1.384(4) . . yes
C(11) C(12) 1.411(4) . . yes
C(12) C(13) 1.397(4) . . yes
C(15) C(16) 1.535(4) . . yes
C(16) C(17) 1.490(4) . . yes
C(17) C(18) 1.365(4) . . yes
C(17) C(24) 1.451(4) . . yes
C(19) C(20) 1.402(4) . . yes
C(19) C(24) 1.428(4) . . yes
C(20) C(21) 1.382(4) . . yes
C(21) C(22) 1.407(4) . . yes
C(22) C(23) 1.380(4) . . yes
C(23) C(24) 1.398(4) . . yes
